data_4117171
loop_
_publ_author_name
'Kazushi Mashima'
'Hiroshi Nakano'
'Akira Nakamura'

_publ_section_title
;
 Reductive Formation of Straight Linear Metal-Metal Bonded Tetranuclear
 Complexes X-M-Mo-Mo-M-X from X2M...Mo-Mo...MX2 Supported by Four
 Tridentate 6-Diphenylphosphino-2-pyridonate Ligands (M = Pd, Pt; X = Cl,
 Br, I)
;
_journal_name_full 'Journal of the American Chemical Society'
_journal_page_first 9083
_journal_page_last 9095
_journal_paper_doi 10.1021/ja960606g
_journal_volume 118
_journal_year 1996
_chemical_formula_sum 'C69 H54 Br2 Cl2 Mo2 N4 O4 P4 Pt2'
_space_group_IT_number 14
_symmetry_cell_setting monoclinic
_symmetry_Int_Tables_number 14
_symmetry_space_group_name_Hall '-P 2yn'
_symmetry_space_group_name_H-M 'P 1 21/n 1'
_audit_creation_date 'Mon Oct 23 18:47:30 1995'
_audit_creation_method 'from TEXRAY.INF file'
_cell_angle_alpha 90
_cell_angle_beta 96.106(10)
_cell_angle_gamma 90
_cell_formula_units_Z 4.00
_cell_length_a 16.077(3)
_cell_length_b 16.592(3)
_cell_length_c 27.861(2)
_cell_measurement_reflns_used 25
_cell_measurement_temperature 23.0
_cell_measurement_theta_max 29.95
_cell_measurement_theta_min 29.47
_cell_volume 7390(2)
_computing_cell_refinement 'MSC/AFC Diffractometer Control'
_computing_data_collection 'MSC/AFC Diffractometer Control'
_computing_data_reduction 'teXsan: PROCESS (MSC)'
_computing_publication_material 'teXsan: FINISH (MSC)'
_computing_structure_refinement 'teXsan: LS (MSC)'
_diffrn_ambient_temperature 23.0
_diffrn_measurement_device AFC5R
_diffrn_measurement_method 'omega scans with profile analysis'
_diffrn_orient_matrix_UB_11 -0.02740
_diffrn_orient_matrix_UB_12 -0.05164
_diffrn_orient_matrix_UB_13 -0.01144
_diffrn_orient_matrix_UB_21 -0.02800
_diffrn_orient_matrix_UB_22 -0.00328
_diffrn_orient_matrix_UB_23 0.03032
_diffrn_orient_matrix_UB_31 -0.04877
_diffrn_orient_matrix_UB_32 0.03090
_diffrn_orient_matrix_UB_33 -0.01590
_diffrn_radiation_monochromator graphite
_diffrn_radiation_source 'Rigaku rotating anode'
_diffrn_radiation_type MoKalpha
_diffrn_radiation_wavelength 0.7107
_diffrn_reflns_av_R_equivalents 5.80
_diffrn_reflns_limit_h_max 22
_diffrn_reflns_limit_h_min 0
_diffrn_reflns_limit_k_max 23
_diffrn_reflns_limit_k_min 0
_diffrn_reflns_limit_l_max 28
_diffrn_reflns_limit_l_min -2
_diffrn_reflns_number 23101
_diffrn_reflns_theta_max 30.0913
_diffrn_standards_decay_% 0.77
_diffrn_standards_interval_count 100
_diffrn_standards_number 3
_exptl_absorpt_coefficient_mu_cm 54.131
_exptl_absorpt_correction_T_max 1.000
_exptl_absorpt_correction_T_min 0.772
_exptl_absorpt_correction_type psi-scan
_exptl_crystal_colour green
_exptl_crystal_density_diffrn 1.743
_exptl_crystal_description undefined
_exptl_crystal_F_000 3728.00
_exptl_crystal_size_max 0.500
_exptl_crystal_size_min 0.300
_refine_diff_density_max -0.92150
_refine_diff_density_min 1.31640
_refine_ls_extinction_coef 0.26084
_refine_ls_extinction_method Zachariasen_type_2_gaussian_isotropic
_refine_ls_goodness_of_fit_obs 1.820
_refine_ls_hydrogen_treatment noref
_refine_ls_matrix_type diagonal
_refine_ls_number_parameters 891
_refine_ls_number_reflns 8943
_refine_ls_number_restraints 0
_refine_ls_R_factor_obs 0.0530
_refine_ls_shift/esd_max 1.8100
_refine_ls_structure_factor_coef F
_refine_ls_weighting_scheme sigma
_refine_ls_wR_factor_obs 0.0690
_cod_data_source_file ja960606g_8.cif
_cod_data_source_block Mo2Pt2Br2(pyphos)4.(CH2Cl2)
_cod_original_cell_volume 7389(1)
_cod_original_sg_symbol_H-M 'P 21/n '
_cod_original_formula_sum 'C69 H54 O4 N4 P4 Mo2 Pt2 Br2 Cl2'
_cod_database_code 4117171

loop_
_symmetry_equiv_pos_as_xyz
'   +x,   +y,   +z'
1/2-x,1/2+y,1/2-z
'   -x,   -y,   -z'
1/2+x,1/2-y,1/2+z

loop_
_atom_site_aniso_label
_atom_site_aniso_U_11
_atom_site_aniso_U_22
_atom_site_aniso_U_33
_atom_site_aniso_U_12
_atom_site_aniso_U_13
_atom_site_aniso_U_23
Pt1 0.0344(3) 0.0385(4) 0.0247(3) -0.0013(3) 0.0003(2) 0.0053(3)
Pt2 0.0376(4) 0.0391(4) 0.0233(3) 0.0122(3) 0.0037(3) 0.0010(3)
Mo1 0.0327(8) 0.0295(8) 0.0228(6) 0.0011(6) 0.0024(6) 0.0027(6)
Mo2 0.0336(8) 0.0285(8) 0.0230(7) 0.0046(6) 0.0028(6) 0.0008(6)
Br1 0.071(1) 0.094(2) 0.0336(10) -0.020(1) -0.0060(10) 0.024(1)
Br2 0.116(2) 0.115(2) 0.0273(10) 0.067(2) 0.013(1) 0.011(1)
P1 0.041(3) 0.033(3) 0.029(2) 0.009(2) 0.007(2) 0.002(2)
P2 0.040(3) 0.035(3) 0.032(2) 0.000(2) 0.006(2) 0.006(2)
P3 0.034(2) 0.041(3) 0.024(2) 0.010(2) -0.001(2) 0.001(2)
P4 0.037(3) 0.040(3) 0.032(2) -0.003(2) -0.002(2) 0.008(2)
O1 0.061(8) 0.031(6) 0.026(5) 0.009(6) 0.001(5) 0.010(5)
O2 0.045(7) 0.037(6) 0.028(6) 0.003(6) -0.001(5) 0.003(5)
O3 0.036(6) 0.031(6) 0.026(5) 0.004(5) 0.002(5) -0.003(5)
O4 0.040(7) 0.033(7) 0.032(6) -0.002(5) 0.001(5) 0.004(5)
N1 0.039(8) 0.023(7) 0.030(7) 0.002(6) 0.003(6) 0.005(6)
N2 0.027(7) 0.041(8) 0.031(7) 0.001(6) -0.004(5) 0.007(6)
N3 0.029(7) 0.037(8) 0.023(6) 0.008(6) 0.008(5) 0.001(6)
N4 0.021(7) 0.038(8) 0.028(7) -0.001(6) -0.001(5) 0.007(6)
C1 0.05(1) 0.032(10) 0.035(9) 0.009(8) 0.000(8) 0.007(7)
C2 0.08(1) 0.03(1) 0.05(1) 0.03(1) 0.02(1) 0.015(9)
C3 0.11(2) 0.04(1) 0.05(1) 0.04(1) 0.02(1) 0.006(9)
C4 0.07(1) 0.05(1) 0.036(10) 0.03(1) 0.011(9) -0.007(9)
C5 0.037(10) 0.03(1) 0.046(10) 0.012(8) 0.009(8) 0.000(8)
C6 0.034(10) 0.03(1) 0.05(1) 0.013(8) -0.001(8) -0.009(8)
C7 0.08(2) 0.08(2) 0.22(3) -0.04(2) -0.01(2) 0.05(2)
C8 0.05(2) 0.09(2) 0.32(5) 0.00(2) 0.00(2) 0.02(3)
C9 0.07(2) 0.10(2) 0.13(2) -0.03(1) 0.04(2) -0.01(2)
C10 0.09(2) 0.06(2) 0.07(2) 0.00(1) 0.00(1) 0.01(1)
C11 0.06(1) 0.04(1) 0.07(1) -0.004(10) 0.02(1) 0.01(1)
C12 0.05(1) 0.03(1) 0.043(10) 0.019(9) 0.008(8) 0.008(8)
C13 0.08(2) 0.05(1) 0.07(1) 0.00(1) 0.05(1) -0.01(1)
C14 0.16(3) 0.05(1) 0.07(2) 0.03(2) 0.07(2) 0.01(1)
C15 0.13(2) 0.07(2) 0.04(1) 0.03(1) -0.01(1) -0.02(1)
C16 0.10(2) 0.14(3) 0.12(2) 0.03(2) -0.01(2) -0.09(2)
C17 0.04(1) 0.12(2) 0.07(1) 0.00(1) 0.00(1) -0.04(1)
C21 0.06(1) 0.016(9) 0.031(8) -0.001(8) 0.002(8) -0.001(6)
C22 0.05(1) 0.05(1) 0.04(1) -0.017(9) -0.013(9) 0.010(9)
C23 0.05(1) 0.08(2) 0.05(1) -0.01(1) -0.005(10) 0.02(1)
C24 0.04(1) 0.07(1) 0.041(10) -0.005(10) 0.007(8) 0.010(9)
C25 0.05(1) 0.04(1) 0.034(9) -0.005(9) 0.010(8) 0.013(8)
C26 0.06(1) 0.04(1) 0.036(9) -0.009(9) 0.002(9) 0.007(8)
C27 0.13(2) 0.08(2) 0.05(1) 0.05(2) -0.01(1) -0.02(1)
C28 0.19(3) 0.15(3) 0.06(2) 0.07(2) 0.01(2) -0.03(2)
C29 0.13(2) 0.09(2) 0.17(3) 0.09(2) 0.11(2) 0.09(2)
C30 0.11(2) 0.06(2) 0.13(2) -0.02(1) 0.06(2) -0.05(2)
C31 0.04(1) 0.06(1) 0.12(2) -0.01(1) 0.02(1) -0.01(1)
C32 0.04(1) 0.05(1) 0.036(9) 0.003(9) -0.002(8) -0.001(8)
C33 0.14(2) 0.04(1) 0.08(2) -0.01(1) 0.06(2) 0.00(1)
C34 0.17(3) 0.10(2) 0.12(2) -0.03(2) 0.11(2) 0.00(2)
C35 0.13(2) 0.06(2) 0.08(2) 0.00(2) 0.03(2) 0.03(1)
C36 0.07(1) 0.05(1) 0.06(1) 0.01(1) -0.01(1) 0.02(1)
C37 0.08(2) 0.05(1) 0.06(1) 0.01(1) 0.00(1) 0.00(1)
C41 0.036(9) 0.028(9) 0.029(8) 0.007(7) 0.007(7) 0.002(7)
C42 0.04(1) 0.04(1) 0.034(9) 0.004(8) 0.004(8) -0.013(8)
C43 0.04(1) 0.04(1) 0.05(1) 0.005(8) 0.002(8) -0.003(8)
C44 0.04(1) 0.04(1) 0.032(9) 0.002(8) -0.004(8) -0.004(8)
C45 0.023(8) 0.026(9) 0.030(8) 0.004(7) 0.005(6) 0.000(6)
C46 0.035(10) 0.04(1) 0.039(9) 0.005(8) -0.006(8) 0.008(8)
C47 0.05(1) 0.04(1) 0.05(1) 0.002(9) 0.000(9) 0.002(8)
C48 0.03(1) 0.06(1) 0.07(1) 0.008(10) -0.005(10) 0.01(1)
C49 0.06(1) 0.05(1) 0.10(2) 0.00(1) -0.04(1) 0.01(1)
C50 0.08(2) 0.07(2) 0.07(1) -0.01(1) -0.01(1) -0.03(1)
C51 0.06(1) 0.06(1) 0.05(1) -0.01(1) 0.004(10) -0.02(1)
C52 0.04(1) 0.05(1) 0.018(7) 0.017(9) -0.001(7) 0.005(7)
C53 0.05(1) 0.08(2) 0.04(1) 0.00(1) 0.005(9) 0.001(10)
C54 0.06(1) 0.08(2) 0.05(1) 0.02(1) -0.006(10) 0.02(1)
C55 0.07(1) 0.06(1) 0.06(1) 0.03(1) 0.02(1) 0.03(1)
C56 0.09(2) 0.07(2) 0.06(1) 0.00(1) 0.03(1) 0.02(1)
C57 0.04(1) 0.06(1) 0.06(1) 0.001(10) 0.010(9) 0.00(1)
C61 0.036(10) 0.05(1) 0.025(8) 0.005(8) 0.006(7) 0.010(7)
C62 0.033(10) 0.05(1) 0.042(10) -0.005(9) 0.009(8) 0.010(9)
C63 0.04(1) 0.07(1) 0.04(1) -0.02(1) 0.011(9) 0.006(9)
C64 0.07(1) 0.06(1) 0.04(1) -0.02(1) -0.012(9) 0.000(9)
C65 0.035(9) 0.041(10) 0.026(8) -0.004(8) 0.001(7) 0.002(7)
C66 0.04(1) 0.04(1) 0.039(9) -0.008(8) -0.011(8) 0.002(8)
C67 0.06(1) 0.07(1) 0.07(1) 0.01(1) 0.01(1) -0.01(1)
C68 0.06(2) 0.09(2) 0.13(2) 0.00(1) 0.02(1) -0.05(2)
C69 0.08(2) 0.08(2) 0.13(2) -0.01(1) -0.04(2) 0.02(2)
C70 0.08(2) 0.08(2) 0.05(1) 0.00(1) -0.01(1) 0.01(1)
C71 0.06(1) 0.04(1) 0.07(1) 0.01(1) -0.01(1) 0.01(1)
C72 0.06(1) 0.04(1) 0.04(1) -0.011(10) -0.004(9) 0.009(9)
C73 0.06(1) 0.07(2) 0.05(1) -0.02(1) -0.01(1) 0.00(1)
C74 0.06(2) 0.11(2) 0.09(2) -0.02(1) -0.03(1) -0.03(2)
C75 0.11(2) 0.10(2) 0.07(2) -0.04(2) -0.02(1) -0.01(1)
C76 0.13(2) 0.05(2) 0.11(2) 0.01(2) 0.03(2) -0.02(1)
C77 0.09(2) 0.06(1) 0.07(1) -0.02(1) 0.00(1) 0.00(1)
Cl1 0.14(1) 0.54(3) 0.29(2) 0.10(1) 0.06(1) 0.03(2)
Cl2 0.35(2) 0.34(2) 0.19(1) 0.08(2) -0.03(1) -0.08(1)
C101 0.27(5) 0.25(5) 0.24(5) -0.13(4) -0.10(4) 0.16(4)

loop_
_atom_site_label
_atom_site_fract_x
_atom_site_fract_y
_atom_site_fract_z
_atom_site_U_iso_or_equiv
_atom_site_thermal_displace_type
Pt1 0.66101(4) 0.23399(4) -0.23901(2) 0.0327 Uij
Pt2 0.69875(4) 0.17936(4) 0.02776(2) 0.0333 Uij
Mo1 0.67555(8) 0.21001(8) -0.14457(4) 0.0284 Uij
Mo2 0.68581(8) 0.19711(8) -0.06793(4) 0.0284 Uij
Br1 0.6453(1) 0.2735(2) -0.32736(6) 0.0673 Uij
Br2 0.7042(2) 0.1572(2) 0.11834(7) 0.0857 Uij
P1 0.5827(3) 0.2562(3) 0.0263(1) 0.0341 Uij
P2 0.8016(3) 0.2405(3) -0.2344(2) 0.0353 Uij
P3 0.8162(3) 0.1071(3) 0.0211(1) 0.0331 Uij
P4 0.5231(3) 0.2047(3) -0.2424(2) 0.0368 Uij
O1 0.6202(7) 0.3219(6) -0.1441(4) 0.0395 Uij
O2 0.7937(7) 0.2660(6) -0.0567(3) 0.0371 Uij
O3 0.7297(6) 0.0990(6) -0.1550(3) 0.0310 Uij
O4 0.5795(6) 0.1270(6) -0.0699(4) 0.0352 Uij
N1 0.6062(8) 0.3023(7) -0.0650(4) 0.0307 Uij
N2 0.8018(7) 0.2605(8) -0.1382(4) 0.0333 Uij
N3 0.7644(7) 0.0915(7) -0.0737(4) 0.0294 Uij
N4 0.5510(7) 0.1535(7) -0.1501(4) 0.0293 Uij
C1 0.594(1) 0.3467(10) -0.1056(6) 0.0385 Uij
C2 0.547(1) 0.417(1) -0.1049(6) 0.0537 Uij
C3 0.515(1) 0.443(1) -0.0653(7) 0.0640 Uij
C4 0.525(1) 0.395(1) -0.0238(6) 0.0501 Uij
C5 0.5704(10) 0.3264(10) -0.0232(6) 0.0391 Uij
C6 0.4871(10) 0.1986(10) 0.0220(6) 0.0396 Uij
C7 0.412(2) 0.230(2) 0.004(1) 0.1261 Uij
C8 0.338(2) 0.189(2) 0.002(1) 0.1519 Uij
C9 0.340(1) 0.109(2) 0.0200(9) 0.0959 Uij
C10 0.419(1) 0.076(1) 0.0356(8) 0.0759 Uij
C11 0.491(1) 0.121(1) 0.0369(7) 0.0568 Uij
C12 0.576(1) 0.320(1) 0.0786(6) 0.0430 Uij
C13 0.506(1) 0.326(1) 0.1027(7) 0.0674 Uij
C14 0.509(2) 0.378(1) 0.1444(8) 0.0917 Uij
C15 0.581(2) 0.419(1) 0.1601(7) 0.0806 Uij
C16 0.647(2) 0.414(2) 0.1364(10) 0.1215 Uij
C17 0.646(1) 0.366(1) 0.0949(7) 0.0777 Uij
C21 0.837(1) 0.2807(9) -0.0919(5) 0.0349 Uij
C22 0.919(1) 0.311(1) -0.0838(6) 0.0487 Uij
C23 0.965(1) 0.320(1) -0.1209(7) 0.0627 Uij
C24 0.931(1) 0.298(1) -0.1674(6) 0.0497 Uij
C25 0.851(1) 0.271(1) -0.1756(5) 0.0411 Uij
C26 0.845(1) 0.142(1) -0.2464(6) 0.0443 Uij
C27 0.914(2) 0.109(1) -0.2211(7) 0.0887 Uij
C28 0.947(2) 0.037(2) -0.2280(9) 0.1350 Uij
C29 0.901(2) -0.007(1) -0.262(1) 0.1258 Uij
C30 0.832(2) 0.017(1) -0.2901(9) 0.0991 Uij
C31 0.802(1) 0.097(1) -0.2822(8) 0.0715 Uij
C32 0.849(1) 0.312(1) -0.2725(6) 0.0425 Uij
C33 0.902(2) 0.291(1) -0.3047(8) 0.0847 Uij
C34 0.945(2) 0.353(2) -0.3291(10) 0.1223 Uij
C35 0.922(2) 0.429(1) -0.3259(8) 0.0901 Uij
C36 0.869(1) 0.449(1) -0.2950(7) 0.0620 Uij
C37 0.833(1) 0.392(1) -0.2675(7) 0.0628 Uij
C41 0.7657(10) 0.0601(9) -0.1193(5) 0.0306 Uij
C42 0.808(1) -0.0116(10) -0.1267(6) 0.0377 Uij
C43 0.853(1) -0.049(1) -0.0886(6) 0.0418 Uij
C44 0.854(1) -0.0135(10) -0.0428(6) 0.0381 Uij
C45 0.8122(9) 0.0552(9) -0.0366(5) 0.0264 Uij
C46 0.9100(10) 0.1684(10) 0.0236(6) 0.0391 Uij
C47 0.972(1) 0.158(1) -0.0071(6) 0.0448 Uij
C48 1.045(1) 0.205(1) -0.0018(7) 0.0572 Uij
C49 1.055(1) 0.258(1) 0.0360(8) 0.0737 Uij
C50 0.992(1) 0.271(1) 0.0663(8) 0.0767 Uij
C51 0.921(1) 0.227(1) 0.0607(6) 0.0582 Uij
C52 0.845(1) 0.028(1) 0.0646(5) 0.0373 Uij
C53 0.929(1) 0.011(1) 0.0818(6) 0.0546 Uij
C54 0.949(1) -0.054(1) 0.1118(7) 0.0615 Uij
C55 0.889(1) -0.105(1) 0.1237(7) 0.0638 Uij
C56 0.806(1) -0.092(1) 0.1089(7) 0.0703 Uij
C57 0.784(1) -0.024(1) 0.0782(7) 0.0514 Uij
C61 0.5286(10) 0.1176(10) -0.1088(5) 0.0359 Uij
C62 0.454(1) 0.074(1) -0.1083(6) 0.0421 Uij
C63 0.406(1) 0.064(1) -0.1493(6) 0.0510 Uij
C64 0.427(1) 0.102(1) -0.1912(6) 0.0549 Uij
C65 0.4975(10) 0.1474(10) -0.1903(5) 0.0342 Uij
C66 0.452(1) 0.2892(10) -0.2452(6) 0.0407 Uij
C67 0.412(1) 0.311(1) -0.2070(7) 0.0646 Uij
C68 0.357(1) 0.379(1) -0.2138(9) 0.0924 Uij
C69 0.347(2) 0.419(1) -0.2569(10) 0.1001 Uij
C70 0.385(1) 0.396(1) -0.2919(7) 0.0718 Uij
C71 0.438(1) 0.333(1) -0.2878(7) 0.0597 Uij
C72 0.484(1) 0.142(1) -0.2922(6) 0.0480 Uij
C73 0.406(1) 0.147(1) -0.3171(7) 0.0620 Uij
C74 0.383(1) 0.094(2) -0.3546(9) 0.0910 Uij
C75 0.433(2) 0.036(2) -0.3678(8) 0.0954 Uij
C76 0.513(2) 0.029(1) -0.3433(9) 0.0978 Uij
C77 0.539(1) 0.083(1) -0.3046(8) 0.0737 Uij
Cl1 0.6241(8) 0.142(1) 0.2677(5) 0.3182 Uij
Cl2 0.692(1) 0.304(1) 0.2684(5) 0.2989 Uij
C101 0.656(3) 0.239(3) 0.244(2) 0.2636 Uij
H1 0.5400 0.4501 -0.1342 0.0623 Uij
H2 0.4819 0.4928 -0.0663 0.0724 Uij
H3 0.4988 0.4110 0.0052 0.0590 Uij
H4 0.4102 0.2840 -0.0110 0.1414 Uij
H5 0.2839 0.2127 -0.0111 0.1682 Uij
H6 0.2896 0.0781 0.0233 0.1060 Uij
H7 0.4229 0.0180 0.0441 0.0876 Uij
H8 0.5450 0.0979 0.0493 0.0697 Uij
H9 0.4558 0.2944 0.0917 0.0792 Uij
H10 0.4595 0.3845 0.1617 0.1003 Uij
H11 0.5811 0.4474 0.1901 0.0848 Uij
H12 0.6957 0.4477 0.1484 0.1276 Uij
H13 0.6954 0.3647 0.0765 0.0905 Uij
H14 0.9415 0.3267 -0.0511 0.0574 Uij
H15 1.0221 0.3411 -0.1152 0.0737 Uij
H16 0.9649 0.3023 -0.1945 0.0585 Uij
H17 0.9451 0.1424 -0.1965 0.0990 Uij
H18 0.9960 0.0107 -0.2116 0.1233 Uij
H19 0.9112 -0.0659 -0.2688 0.1149 Uij
H20 0.7997 -0.0170 -0.3168 0.1080 Uij
H21 0.7542 0.1211 -0.3028 0.0837 Uij
H22 0.9096 0.2328 -0.3119 0.0973 Uij
H23 0.9921 0.3387 -0.3482 0.1381 Uij
H24 0.9422 0.4690 -0.3475 0.0989 Uij
H25 0.8560 0.5060 -0.2904 0.0709 Uij
H26 0.7940 0.4084 -0.2443 0.0747 Uij
H27 0.8048 -0.0342 -0.1590 0.0447 Uij
H28 0.8834 -0.0988 -0.0932 0.0514 Uij
H29 0.8839 -0.0400 -0.0146 0.0450 Uij
H30 0.9642 0.1167 -0.0326 0.0536 Uij
H31 1.0870 0.1996 -0.0243 0.0678 Uij
H32 1.1082 0.2862 0.0409 0.0808 Uij
H33 1.0024 0.3115 0.0914 0.0886 Uij
H34 0.8774 0.2352 0.0822 0.0682 Uij
H35 0.9735 0.0467 0.0727 0.0644 Uij
H36 1.0077 -0.0656 0.1233 0.0723 Uij
H37 0.9036 -0.1518 0.1432 0.0715 Uij
H38 0.7635 -0.1281 0.1189 0.0777 Uij
H39 0.7259 -0.0141 0.0666 0.0611 Uij
H40 0.4396 0.0524 -0.0780 0.0484 Uij
H41 0.3565 0.0294 -0.1502 0.0594 Uij
H42 0.3905 0.0966 -0.2215 0.0629 Uij
H43 0.4206 0.2816 -0.1760 0.0793 Uij
H44 0.3244 0.3957 -0.1873 0.1038 Uij
H45 0.3125 0.4688 -0.2586 0.1088 Uij
H46 0.3708 0.4239 -0.3219 0.0814 Uij
H47 0.4679 0.3197 -0.3161 0.0732 Uij
H48 0.3652 0.1896 -0.3080 0.0785 Uij
H49 0.3289 0.0992 -0.3727 0.1023 Uij
H50 0.4160 -0.0020 -0.3943 0.1064 Uij
H51 0.5529 -0.0120 -0.3524 0.1138 Uij
H52 0.5964 0.0800 -0.2876 0.0825 Uij
H53 0.6930 0.2227 0.2200 0.2784 Uij
H54 0.6053 0.2585 0.2256 0.2784 Uij

loop_
_atom_type_symbol
_atom_type_oxidation_number
_atom_type_number_in_cell
_atom_type_scat_dispersion_real
_atom_type_scat_dispersion_imag
_atom_type_scat_source
C 0 276 0.003 0.002 'International Tables'
H 0 216 0.000 0.000 'International Tables'
O 0 16 0.011 0.006 'International Tables'
N 0 16 0.006 0.003 'International Tables'
P 0 16 0.102 0.094 'International Tables'
Mo 0 8 -1.683 0.686 'International Tables'
Pt 0 8 -1.703 8.390 'International Tables'
Br 0 8 -0.290 2.459 'International Tables'
Cl 0 8 0.148 0.159 'International Tables'

loop_
_geom_angle_atom_site_label_1
_geom_angle_atom_site_label_2
_geom_angle_atom_site_label_3
_geom_angle
_geom_angle_publ_flag
Mo(1) Pt(1) Br(1) 173.61(7) yes
Mo(1) Pt(1) P(2) 88.2(1) yes
Mo(1) Pt(1) P(4) 89.5(1) yes
Br(1) Pt(1) P(2) 92.2(1) yes
Br(1) Pt(1) P(4) 91.1(1) yes
P(2) Pt(1) P(4) 170.3(2) yes
Mo(2) Pt(2) Br(2) 176.83(7) yes
Mo(2) Pt(2) P(1) 86.7(1) yes
Mo(2) Pt(2) P(3) 87.4(1) yes
Br(2) Pt(2) P(1) 92.4(1) yes
Br(2) Pt(2) P(3) 93.6(1) yes
P(1) Pt(2) P(3) 173.9(1) yes
Pt(1) Mo(1) Mo(2) 177.03(7) yes
Pt(1) Mo(1) O(1) 83.0(3) yes
Pt(1) Mo(1) O(3) 89.4(3) yes
Pt(1) Mo(1) N(2) 90.3(3) yes
Pt(1) Mo(1) N(4) 90.7(3) yes
Mo(2) Mo(1) O(1) 94.1(3) yes
Mo(2) Mo(1) O(3) 93.5(3) yes
Mo(2) Mo(1) N(2) 89.2(3) yes
Mo(2) Mo(1) N(4) 90.0(3) yes
O(1) Mo(1) O(3) 172.3(4) yes
O(1) Mo(1) N(2) 93.0(5) yes
O(1) Mo(1) N(4) 89.6(4) yes
O(3) Mo(1) N(2) 87.2(4) yes
O(3) Mo(1) N(4) 90.3(4) yes
N(2) Mo(1) N(4) 177.3(5) yes
Pt(2) Mo(2) Mo(1) 179.41(7) yes
Pt(2) Mo(2) O(2) 86.2(3) yes
Pt(2) Mo(2) O(4) 86.6(3) yes
Pt(2) Mo(2) N(1) 92.0(3) yes
Pt(2) Mo(2) N(3) 90.0(3) yes
Mo(1) Mo(2) O(2) 94.0(3) yes
Mo(1) Mo(2) O(4) 93.1(3) yes
Mo(1) Mo(2) N(1) 88.5(3) yes
Mo(1) Mo(2) N(3) 89.5(3) yes
O(2) Mo(2) O(4) 172.9(4) yes
O(2) Mo(2) N(1) 92.2(4) yes
O(2) Mo(2) N(3) 88.4(4) yes
O(4) Mo(2) N(1) 88.0(4) yes
O(4) Mo(2) N(3) 91.7(4) yes
N(1) Mo(2) N(3) 177.9(4) yes
Pt(2) P(1) C(5) 113.7(6) yes
Pt(2) P(1) C(6) 113.6(6) yes
Pt(2) P(1) C(12) 115.6(5) yes
C(5) P(1) C(6) 105.6(7) yes
C(5) P(1) C(12) 103.1(8) yes
C(6) P(1) C(12) 104.0(8) yes
Pt(1) P(2) C(25) 113.7(6) yes
Pt(1) P(2) C(26) 110.2(6) yes
Pt(1) P(2) C(32) 118.5(5) yes
C(25) P(2) C(26) 106.1(8) yes
C(25) P(2) C(32) 100.4(8) yes
C(26) P(2) C(32) 106.9(8) yes
Pt(2) P(3) C(45) 111.8(5) yes
Pt(2) P(3) C(46) 113.4(6) yes
Pt(2) P(3) C(52) 119.3(6) yes
C(45) P(3) C(46) 104.5(7) yes
C(45) P(3) C(52) 103.1(7) yes
C(46) P(3) C(52) 103.1(7) yes
Pt(1) P(4) C(65) 112.5(5) yes
Pt(1) P(4) C(66) 116.8(6) yes
Pt(1) P(4) C(72) 114.6(6) yes
C(65) P(4) C(66) 104.1(8) yes
C(65) P(4) C(72) 102.9(8) yes
C(66) P(4) C(72) 104.5(8) yes
Mo(1) O(1) C(1) 118.9(10) yes
Mo(2) O(2) C(21) 119.9(9) yes
Mo(1) O(3) C(41) 120.4(9) yes
Mo(2) O(4) C(61) 122.6(10) yes
Mo(2) N(1) C(1) 116(1) yes
Mo(2) N(1) C(5) 123.5(9) yes
C(1) N(1) C(5) 120(1) yes
Mo(1) N(2) C(21) 116.5(10) yes
Mo(1) N(2) C(25) 125.7(9) yes
C(21) N(2) C(25) 117(1) yes
Mo(2) N(3) C(41) 116.1(9) yes
Mo(2) N(3) C(45) 125.9(9) yes
C(41) N(3) C(45) 118(1) yes
Mo(1) N(4) C(61) 116.3(9) yes
Mo(1) N(4) C(65) 125(1) yes
C(61) N(4) C(65) 117(1) yes
O(1) C(1) N(1) 120(1) yes
O(1) C(1) C(2) 121(1) yes
N(1) C(1) C(2) 118(1) yes
C(1) C(2) C(3) 122(1) yes
C(2) C(3) C(4) 119(1) yes
C(3) C(4) C(5) 119(1) yes
P(1) C(5) N(1) 115(1) yes
P(1) C(5) C(4) 124(1) yes
N(1) C(5) C(4) 119(1) yes
P(1) C(6) C(7) 122(1) yes
P(1) C(6) C(11) 118(1) yes
C(7) C(6) C(11) 118(1) yes
C(6) C(7) C(8) 124(2) yes
C(7) C(8) C(9) 117(2) yes
C(8) C(9) C(10) 117(2) yes
C(9) C(10) C(11) 121(2) yes
C(6) C(11) C(10) 120(1) yes
P(1) C(12) C(13) 123(1) yes
P(1) C(12) C(17) 118(1) yes
C(13) C(12) C(17) 118(1) yes
C(12) C(13) C(14) 118(1) yes
C(13) C(14) C(15) 120(2) yes
C(14) C(15) C(16) 120(2) yes
C(15) C(16) C(17) 120(2) yes
C(12) C(17) C(16) 121(1) yes
O(2) C(21) N(2) 117(1) yes
O(2) C(21) C(22) 121(1) yes
N(2) C(21) C(22) 120(1) yes
C(21) C(22) C(23) 119(1) yes
C(22) C(23) C(24) 119(1) yes
C(23) C(24) C(25) 120(1) yes
P(2) C(25) N(2) 114(1) yes
P(2) C(25) C(24) 123(1) yes
N(2) C(25) C(24) 121(1) yes
P(2) C(26) C(27) 124(1) yes
P(2) C(26) C(31) 117(1) yes
C(27) C(26) C(31) 118(1) yes
C(26) C(27) C(28) 126(2) yes
C(27) C(28) C(29) 113(2) yes
C(28) C(29) C(30) 127(2) yes
C(29) C(30) C(31) 116(2) yes
C(26) C(31) C(30) 117(1) yes
P(2) C(32) C(33) 123(1) yes
P(2) C(32) C(37) 118(1) yes
C(33) C(32) C(37) 117(1) yes
C(32) C(33) C(34) 119(1) yes
C(33) C(34) C(35) 119(2) yes
C(34) C(35) C(36) 119(2) yes
C(35) C(36) C(37) 121(1) yes
C(32) C(37) C(36) 121(1) yes
O(3) C(41) N(3) 118(1) yes
O(3) C(41) C(42) 120(1) yes
N(3) C(41) C(42) 120(1) yes
C(41) C(42) C(43) 119(1) yes
C(42) C(43) C(44) 117(1) yes
C(43) C(44) C(45) 121(1) yes
P(3) C(45) N(3) 115(1) yes
P(3) C(45) C(44) 123(1) yes
N(3) C(45) C(44) 121(1) yes
P(3) C(46) C(47) 123(1) yes
P(3) C(46) C(51) 116(1) yes
C(47) C(46) C(51) 119(1) yes
C(46) C(47) C(48) 120(1) yes
C(47) C(48) C(49) 118(1) yes
C(48) C(49) C(50) 121(1) yes
C(49) C(50) C(51) 119(1) yes
C(46) C(51) C(50) 119(1) yes
P(3) C(52) C(53) 122(1) yes
P(3) C(52) C(57) 119(1) yes
C(53) C(52) C(57) 117(1) yes
C(52) C(53) C(54) 121(1) yes
C(53) C(54) C(55) 120(1) yes
C(54) C(55) C(56) 121(1) yes
C(55) C(56) C(57) 119(1) yes
C(52) C(57) C(56) 120(1) yes
O(4) C(61) N(4) 116(1) yes
O(4) C(61) C(62) 121(1) yes
N(4) C(61) C(62) 122(1) yes
C(61) C(62) C(63) 119(1) yes
C(62) C(63) C(64) 118(1) yes
C(63) C(64) C(65) 120(1) yes
P(4) C(65) N(4) 116(1) yes
P(4) C(65) C(64) 122(1) yes
N(4) C(65) C(64) 121(1) yes
P(4) C(66) C(67) 121(1) yes
P(4) C(66) C(71) 119(1) yes
C(67) C(66) C(71) 119(1) yes
C(66) C(67) C(68) 116(1) yes
C(67) C(68) C(69) 121(2) yes
C(68) C(69) C(70) 119(2) yes
C(69) C(70) C(71) 122(2) yes
C(66) C(71) C(70) 121(1) yes
P(4) C(72) C(73) 125(1) yes
P(4) C(72) C(77) 115(1) yes
C(73) C(72) C(77) 119(1) yes
C(72) C(73) C(74) 119(1) yes
C(73) C(74) C(75) 123(2) yes
C(74) C(75) C(76) 118(2) yes
C(75) C(76) C(77) 119(2) yes
C(72) C(77) C(76) 119(1) yes
Cl(1) C(101) Cl(2) 128(2) yes

loop_
_geom_bond_atom_site_label_1
_geom_bond_atom_site_label_2
_geom_bond_distance
_geom_bond_publ_flag
Pt(1) Mo(1) 2.647(1) yes
Pt(1) Br(1) 2.534(2) yes
Pt(1) P(2) 2.253(4) yes
Pt(1) P(4) 2.263(4) yes
Pt(2) Mo(2) 2.668(1) yes
Pt(2) Br(2) 2.542(2) yes
Pt(2) P(1) 2.256(4) yes
Pt(2) P(3) 2.261(4) yes
Mo(1) Mo(2) 2.135(2) yes
Mo(1) O(1) 2.06(1) yes
Mo(1) O(3) 2.07(1) yes
Mo(1) N(2) 2.19(1) yes
Mo(1) N(4) 2.20(1) yes
Mo(2) O(2) 2.07(1) yes
Mo(2) O(4) 2.06(1) yes
Mo(2) N(1) 2.17(1) yes
Mo(2) N(3) 2.18(1) yes
P(1) C(5) 1.80(2) yes
P(1) C(6) 1.80(2) yes
P(1) C(12) 1.81(2) yes
P(2) C(25) 1.81(2) yes
P(2) C(26) 1.82(2) yes
P(2) C(32) 1.81(2) yes
P(3) C(45) 1.82(1) yes
P(3) C(46) 1.81(2) yes
P(3) C(52) 1.82(2) yes
P(4) C(65) 1.82(2) yes
P(4) C(66) 1.81(2) yes
P(4) C(72) 1.80(2) yes
O(1) C(1) 1.26(2) yes
O(2) C(21) 1.28(2) yes
O(3) C(41) 1.27(2) yes
O(4) C(61) 1.29(2) yes
N(1) C(1) 1.35(2) yes
N(1) C(5) 1.41(2) yes
N(2) C(21) 1.39(2) yes
N(2) C(25) 1.38(2) yes
N(3) C(41) 1.38(2) yes
N(3) C(45) 1.36(2) yes
N(4) C(61) 1.38(2) yes
N(4) C(65) 1.34(2) yes
C(1) C(2) 1.40(2) yes
C(2) C(3) 1.33(3) yes
C(3) C(4) 1.39(2) yes
C(4) C(5) 1.36(2) yes
C(6) C(7) 1.37(3) yes
C(6) C(11) 1.35(2) yes
C(7) C(8) 1.36(4) yes
C(8) C(9) 1.42(4) yes
C(9) C(10) 1.40(3) yes
C(10) C(11) 1.37(3) yes
C(12) C(13) 1.38(3) yes
C(12) C(17) 1.39(3) yes
C(13) C(14) 1.45(3) yes
C(14) C(15) 1.37(3) yes
C(15) C(16) 1.31(4) yes
C(16) C(17) 1.40(4) yes
C(21) C(22) 1.41(2) yes
C(22) C(23) 1.34(3) yes
C(23) C(24) 1.40(2) yes
C(24) C(25) 1.37(2) yes
C(26) C(27) 1.37(3) yes
C(26) C(31) 1.37(3) yes
C(27) C(28) 1.34(4) yes
C(28) C(29) 1.34(4) yes
C(29) C(30) 1.36(3) yes
C(30) C(31) 1.43(3) yes
C(32) C(33) 1.35(3) yes
C(32) C(37) 1.36(3) yes
C(33) C(34) 1.45(4) yes
C(34) C(35) 1.32(3) yes
C(35) C(36) 1.33(3) yes
C(36) C(37) 1.39(3) yes
C(41) C(42) 1.39(2) yes
C(42) C(43) 1.37(2) yes
C(43) C(44) 1.40(2) yes
C(44) C(45) 1.34(2) yes
C(46) C(47) 1.39(2) yes
C(46) C(51) 1.41(2) yes
C(47) C(48) 1.40(2) yes
C(48) C(49) 1.37(3) yes
C(49) C(50) 1.41(3) yes
C(50) C(51) 1.35(3) yes
C(52) C(53) 1.40(2) yes
C(52) C(57) 1.39(2) yes
C(53) C(54) 1.39(3) yes
C(54) C(55) 1.36(3) yes
C(55) C(56) 1.36(3) yes
C(56) C(57) 1.43(3) yes
C(61) C(62) 1.39(2) yes
C(62) C(63) 1.33(2) yes
C(63) C(64) 1.40(3) yes
C(64) C(65) 1.35(2) yes
C(66) C(67) 1.35(3) yes
C(66) C(71) 1.39(2) yes
C(67) C(68) 1.43(3) yes
C(68) C(69) 1.36(4) yes
C(69) C(70) 1.27(3) yes
C(70) C(71) 1.34(3) yes
C(72) C(73) 1.38(3) yes
C(72) C(77) 1.38(3) yes
C(73) C(74) 1.38(3) yes
C(74) C(75) 1.34(4) yes
C(75) C(76) 1.39(3) yes
C(76) C(77) 1.43(3) yes
Cl(1) C(101) 1.85(5) yes
Cl(2) C(101) 1.37(5) yes
